data_7126455
loop_
_publ_author_name
'Iniesta, Ester'
'Vidal-Ferran, Anton'

_publ_section_title
;
 Supramolecularly regulated copper-bisoxazoline catalysts for the
 efficient insertion of carbenoid species into hydroxyl bonds.
;
_journal_issue 47
_journal_name_full 'Chemical communications (Cambridge, England)'
_journal_page_first 6364
_journal_page_last 6367
_journal_paper_doi 10.1039/d0cc00224k
_journal_volume 56
_journal_year 2020
_chemical_formula_sum 'C44 H82 Cl0 Cu2 F24 N4 Na2 O15 P4'
_chemical_formula_weight 1660.07
_chemical_name_common '[Cu(NaPF6.L1)]PF6'
_chemical_name_systematic EI_0
_space_group_IT_number 14
_space_group_name_Hall '-P 2yn'
_space_group_name_H-M_alt 'P 1 21/n 1'
_symmetry_cell_setting monoclinic
_symmetry_space_group_name_H-M 'P 1 21/n 1'
_atom_sites_solution_hydrogens geom
_audit_creation_method SHELXL-2014/7
_audit_update_record
;
2019-03-04 deposited with the CCDC.	2020-04-29 downloaded from the CCDC.
;
_cell_angle_alpha 90
_cell_angle_beta 92.9669(17)
_cell_angle_gamma 90
_cell_formula_units_Z 2
_cell_length_a 10.5906(5)
_cell_length_b 25.0689(13)
_cell_length_c 12.4435(6)
_cell_measurement_reflns_used 9830
_cell_measurement_temperature 100(2)
_cell_measurement_theta_max 29.58
_cell_measurement_theta_min 2.46
_cell_volume 3299.3(3)
_computing_cell_refinement 'Bruker APEX3 v2015.9-0'
_computing_data_collection 'Bruker APEX3 v2015.9-0'
_computing_data_reduction 'Bruker SAINT V8.35A'
_computing_molecular_graphics
;
 SHELXle: C.B. Huebschle, G.M. Sheldrick & B. Dittrich
 J.Appl.Cryst. (2011) 44, 1281-1284.
;
_computing_publication_material 'XCIF, SHELXL-2014/7 (Sheldrick, 2014)'
_computing_structure_refinement 'SHELXL-2014/7 (Sheldrick, 2014)'
_computing_structure_solution 'SHELXT V2014/4 (Sheldrick 2014)'
_diffrn_ambient_temperature 100(2)
_diffrn_detector_area_resol_mean 512
_diffrn_detector_type '4K CCD area detector APEX II'
_diffrn_measured_fraction_theta_full 0.991
_diffrn_measured_fraction_theta_max 0.874
_diffrn_measurement_device_type 'APEX DUO Kappa 4-axis goniometer'
_diffrn_measurement_method
;
 Fullsphere data collection, phi and omega scans
;
_diffrn_measurement_specimen_support 'magnetic support with MicroMount'
_diffrn_radiation_monochromator 'Quazar MX Multilayer Optics'
_diffrn_radiation_type MoK\a
_diffrn_radiation_wavelength 0.71073
_diffrn_reflns_av_R_equivalents 0.0439
_diffrn_reflns_av_unetI/netI 0.0455
_diffrn_reflns_Laue_measured_fraction_full 0.991
_diffrn_reflns_Laue_measured_fraction_max 0.874
_diffrn_reflns_limit_h_max 14
_diffrn_reflns_limit_h_min -12
_diffrn_reflns_limit_k_max 35
_diffrn_reflns_limit_k_min -35
_diffrn_reflns_limit_l_max 17
_diffrn_reflns_limit_l_min -14
_diffrn_reflns_number 33599
_diffrn_reflns_point_group_measured_fraction_full 0.991
_diffrn_reflns_point_group_measured_fraction_max 0.874
_diffrn_reflns_theta_full 25.242
_diffrn_reflns_theta_max 30.191
_diffrn_reflns_theta_min 1.829
_diffrn_source 'Microfocus source E025 IuS'
_diffrn_source_current 0.6
_diffrn_source_power 50
_diffrn_source_size '0.2 mm x 0.2 mm fine focus'
_diffrn_source_type 'Bruker APEX DUO'
_exptl_absorpt_coefficient_mu 0.885
_exptl_absorpt_correction_T_max 0.957
_exptl_absorpt_correction_T_min 0.832
_exptl_absorpt_correction_type multi-scan
_exptl_absorpt_process_details
; 
 SADABS Version 2008/1 Bruker-Nonius
 Blessing, Acta Cryst. (1995) A51 33-38
;
_exptl_crystal_colour colourless
_exptl_crystal_density_diffrn 1.671
_exptl_crystal_description block
_exptl_crystal_F_000 1700
_exptl_crystal_size_max 0.10
_exptl_crystal_size_mid 0.05
_exptl_crystal_size_min 0.05
_refine_diff_density_max 0.909
_refine_diff_density_min -0.334
_refine_diff_density_rms 0.078
_refine_ls_extinction_method none
_refine_ls_goodness_of_fit_ref 1.049
_refine_ls_hydrogen_treatment constr
_refine_ls_matrix_type full
_refine_ls_number_parameters 526
_refine_ls_number_reflns 8553
_refine_ls_number_restraints 238
_refine_ls_restrained_S_all 1.054
_refine_ls_R_factor_all 0.0608
_refine_ls_R_factor_gt 0.0424
_refine_ls_shift/su_max 0.001
_refine_ls_shift/su_mean 0.000
_refine_ls_structure_factor_coef Fsqd
_refine_ls_weighting_details 'w=1/[\s^2^(Fo^2^)+(0.0346P)^2^+3.6348P] where P=(Fo^2^+2Fc^2^)/3'
_refine_ls_weighting_scheme calc
_refine_ls_wR_factor_gt 0.0911
_refine_ls_wR_factor_ref 0.0976
_reflns_Friedel_coverage 0.000
_reflns_number_gt 6703
_reflns_number_total 8553
_reflns_threshold_expression 'I > 2\s(I)'
_cod_data_source_file d0cc00224k2.cif
_cod_data_source_block mo_EI_0m
_cod_depositor_comments
;
The following automatic conversions were performed:

data item '_exptl_absorpt_correction_type' value 'Multi-scan' was
changed to 'multi-scan' in accordance with the
/home/data/users/saulius/crontab/automatic-downloads/rss-feeds/RSC/lib/dictionaries/cif_core.dic
dictionary named 'cif_core.dic' version 2.4.2 last updated on
2011-04-26.

data item '_symmetry_cell_setting' value 'Monoclinic' was changed to
'monoclinic' in accordance with the
/home/data/users/saulius/crontab/automatic-downloads/rss-feeds/RSC/lib/dictionaries/cif_core.dic
dictionary named 'cif_core.dic' version 2.4.2 last updated on
2011-04-26.

Automatic conversion script
Id: cif_fix_values 7556 2019-12-06 15:28:31Z antanas 

 Adding full bibliography for 7126454--7126456.cif.
;
_cod_original_sg_symbol_H-M P2(1)/n
_cod_database_code 7126455
_shelx_shelxl_version_number 2014/7
_shelx_space_group_comment
;
The symmetry employed for this shelxl refinement is uniquely defined
by the following loop, which should always be used as a source of
symmetry information in preference to the above space-group names.
They are only intended as comments.
;
_shelx_estimated_absorpt_t_min 0.917
_shelx_estimated_absorpt_t_max 0.957

loop_
_space_group_symop_operation_xyz
'x, y, z'
'-x+1/2, y+1/2, -z+1/2'
'-x, -y, -z'
'x-1/2, -y-1/2, z-1/2'

loop_
_atom_site_label
_atom_site_type_symbol
_atom_site_fract_x
_atom_site_fract_y
_atom_site_fract_z
_atom_site_U_iso_or_equiv
_atom_site_adp_type
_atom_site_occupancy
_atom_site_site_symmetry_order
_atom_site_calc_flag
_atom_site_refinement_flags_posn
_atom_site_refinement_flags_adp
_atom_site_refinement_flags_occupancy
_atom_site_disorder_assembly
_atom_site_disorder_group
Cu1 Cu 0.46342(3) 0.20343(2) 0.56162(2) 0.01497(7) Uani 1 1 d . . . . .
Na1 Na 0.51447(9) 0.12217(3) 0.33123(7) 0.01771(19) Uani 1 1 d . . . . .
N1 N 0.51603(18) 0.15342(7) 0.66578(15) 0.0158(4) Uani 1 1 d . . . . .
N2 N 0.41327(18) 0.26061(7) 0.47195(15) 0.0159(4) Uani 1 1 d . . . . .
O1 O 0.64967(16) 0.09719(6) 0.75307(12) 0.0188(3) Uani 1 1 d . . . . .
O2 O 0.67598(15) 0.16069(6) 0.49726(12) 0.0169(3) Uani 1 1 d . . . . .
O3 O 0.72936(16) 0.11150(7) 0.29543(13) 0.0222(4) Uani 1 1 d . . . . .
O4 O 0.54261(17) 0.05392(7) 0.19021(14) 0.0239(4) Uani 1 1 d . . . . .
O5 O 0.32226(17) 0.09367(7) 0.24814(13) 0.0232(4) Uani 1 1 d . . . . .
O6 O 0.31483(15) 0.16619(6) 0.40650(12) 0.0166(3) Uani 1 1 d . . . . .
O7 O 0.29565(16) 0.30561(6) 0.34800(13) 0.0200(3) Uani 1 1 d . . . . .
C1 C 0.4490(2) 0.13919(9) 0.76498(17) 0.0168(4) Uani 1 1 d . . . . .
C2 C 0.5397(3) 0.09745(11) 0.8175(2) 0.0278(6) Uani 1 1 d . . . . .
H2A H 0.5636 0.1075 0.8928 0.033 Uiso 1 1 calc R U . . .
H2B H 0.4995 0.0618 0.8172 0.033 Uiso 1 1 calc R U . . .
C3 C 0.6212(2) 0.12883(9) 0.66926(17) 0.0159(4) Uani 1 1 d . . . . .
C4 C 0.7211(2) 0.13134(9) 0.58927(18) 0.0179(5) Uani 1 1 d . . . . .
H4A H 0.7976 0.1488 0.6221 0.022 Uiso 1 1 calc R U . . .
H4B H 0.7443 0.0948 0.5676 0.022 Uiso 1 1 calc R U . . .
C5 C 0.7763(2) 0.17598(11) 0.4306(2) 0.0247(5) Uani 1 1 d . . . . .
H5A H 0.8460 0.1918 0.4762 0.030 Uiso 1 1 calc R U . . .
H5B H 0.7450 0.2036 0.3790 0.030 Uiso 1 1 calc R U . . .
C6 C 0.8264(2) 0.12950(13) 0.3692(2) 0.0306(6) Uani 1 1 d . . . . .
H6A H 0.9011 0.1406 0.3301 0.037 Uiso 1 1 calc R U . . .
H6B H 0.8523 0.1004 0.4195 0.037 Uiso 1 1 calc R U . . .
C7 C 0.7582(3) 0.06236(10) 0.2428(2) 0.0280(6) Uani 1 1 d . . . . .
H7A H 0.7516 0.0321 0.2933 0.034 Uiso 1 1 calc R U . . .
H7B H 0.8454 0.0634 0.2178 0.034 Uiso 1 1 calc R U . . .
C8 C 0.6655(3) 0.05586(10) 0.1496(2) 0.0271(6) Uani 1 1 d . . . . .
H8A H 0.6719 0.0862 0.0993 0.032 Uiso 1 1 calc R U . . .
H8B H 0.6829 0.0225 0.1104 0.032 Uiso 1 1 calc R U . . .
C9 C 0.4441(3) 0.06064(11) 0.1101(2) 0.0295(6) Uani 1 1 d . . . . .
H9A H 0.4503 0.0331 0.0535 0.035 Uiso 1 1 calc R U . . .
H9B H 0.4503 0.0962 0.0762 0.035 Uiso 1 1 calc R U . . .
C10 C 0.3208(3) 0.05546(10) 0.1629(2) 0.0282(6) Uani 1 1 d . . . . .
H10A H 0.2494 0.0626 0.1104 0.034 Uiso 1 1 calc R U . . .
H10B H 0.3112 0.0190 0.1919 0.034 Uiso 1 1 calc R U . . .
C11 C 0.2044(2) 0.09860(10) 0.2960(2) 0.0257(5) Uani 1 1 d . . . . .
H11A H 0.1635 0.0632 0.3008 0.031 Uiso 1 1 calc R U . . .
H11B H 0.1476 0.1224 0.2523 0.031 Uiso 1 1 calc R U . . .
C12 C 0.2295(2) 0.12167(9) 0.4072(2) 0.0222(5) Uani 1 1 d . . . . .
H12A H 0.1485 0.1334 0.4359 0.027 Uiso 1 1 calc R U . . .
H12B H 0.2658 0.0937 0.4556 0.027 Uiso 1 1 calc R U . . .
C13 C 0.2616(2) 0.21147(8) 0.35187(18) 0.0161(4) Uani 1 1 d . . . . .
H13A H 0.1702 0.2141 0.3641 0.019 Uiso 1 1 calc R U . . .
H13B H 0.2722 0.2084 0.2735 0.019 Uiso 1 1 calc R U . . .
C14 C 0.3294(2) 0.25978(9) 0.39550(18) 0.0158(4) Uani 1 1 d . . . . .
C15 C 0.3738(3) 0.34647(10) 0.4019(2) 0.0283(6) Uani 1 1 d . . . . .
H15A H 0.3204 0.3731 0.4367 0.034 Uiso 1 1 calc R U . . .
H15B H 0.4261 0.3650 0.3498 0.034 Uiso 1 1 calc R U . . .
C16 C 0.4581(2) 0.31665(9) 0.48671(19) 0.0170(5) Uani 1 1 d . . . . .
C17 C 0.3204(3) 0.11611(11) 0.7334(2) 0.0290(6) Uani 1 1 d . . . . .
H17A H 0.2799 0.1038 0.7980 0.043 Uiso 1 1 calc R U . . .
H17B H 0.3302 0.0860 0.6844 0.043 Uiso 1 1 calc R U . . .
H17C H 0.2677 0.1436 0.6974 0.043 Uiso 1 1 calc R U . . .
C18 C 0.4388(3) 0.18906(10) 0.83398(19) 0.0231(5) Uani 1 1 d . . . . .
H18A H 0.3946 0.1803 0.8990 0.035 Uiso 1 1 calc R U . . .
H18B H 0.3914 0.2166 0.7930 0.035 Uiso 1 1 calc R U . . .
H18C H 0.5237 0.2023 0.8543 0.035 Uiso 1 1 calc R U . . .
C19 C 0.5971(2) 0.31937(10) 0.4645(2) 0.0267(6) Uani 1 1 d . . . . .
H19A H 0.6258 0.3565 0.4694 0.040 Uiso 1 1 calc R U . . .
H19B H 0.6098 0.3057 0.3921 0.040 Uiso 1 1 calc R U . . .
H19C H 0.6456 0.2977 0.5176 0.040 Uiso 1 1 calc R U . . .
C20 C 0.4343(3) 0.33444(10) 0.60089(19) 0.0231(5) Uani 1 1 d . . . . .
H20A H 0.4603 0.3717 0.6104 0.035 Uiso 1 1 calc R U . . .
H20B H 0.4833 0.3120 0.6523 0.035 Uiso 1 1 calc R U . . .
H20C H 0.3441 0.3310 0.6134 0.035 Uiso 1 1 calc R U . . .
P1A P 0.54703(6) 0.23843(2) 0.13996(5) 0.01551(12) Uani 1 1 d D . . . .
F1A F 0.50160(16) 0.29134(6) 0.19761(12) 0.0336(4) Uani 1 1 d D . . . .
F2A F 0.52427(14) 0.20493(6) 0.24869(11) 0.0273(3) Uani 1 1 d D . . . .
F3A F 0.59195(15) 0.18529(6) 0.08304(12) 0.0308(4) Uani 1 1 d D . . . .
F4A F 0.56830(15) 0.27164(6) 0.03277(11) 0.0299(4) Uani 1 1 d D . . . .
F5A F 0.68861(13) 0.24968(6) 0.18291(12) 0.0283(3) Uani 1 1 d D . . . .
F6A F 0.40481(13) 0.22647(7) 0.09937(12) 0.0320(4) Uani 1 1 d D . . . .
P1B P 0.5000 0.0000 0.5000 0.01386(16) Uani 1 2 d DS U P . .
F1B F 0.50850(15) 0.06233(5) 0.46917(11) 0.0272(3) Uani 1 1 d D U . . .
F2B F 0.3570(4) 0.00442(17) 0.5294(4) 0.0346(11) Uani 0.55 1 d D U P A 1
F3B F 0.5446(5) 0.01348(19) 0.6209(3) 0.0334(11) Uani 0.55 1 d D U P A 1
F2B' F 0.5980(7) 0.0076(4) 0.5979(6) 0.033(3) Uani 0.3 1 d D U P A 2
F3B' F 0.3871(7) 0.0151(4) 0.5742(7) 0.038(2) Uani 0.3 1 d D U P A 2
F2B" F 0.3645(9) -0.0017(5) 0.4376(11) 0.026(3) Uani 0.15 1 d D U P A 3
F3B" F 0.4335(14) 0.0189(5) 0.6069(7) 0.029(3) Uani 0.15 1 d D U P A 3
P1C P 0.4922(3) 0.49800(11) 0.47953(12) 0.0157(4) Uani 0.5 1 d D U P B -1
F1C F 0.4729(5) 0.53011(19) 0.3685(3) 0.0262(10) Uani 0.5 1 d D U P B -1
F2C F 0.6207(4) 0.5305(2) 0.5081(3) 0.0303(11) Uani 0.5 1 d D U P B -1
F3C F 0.5114(5) 0.46576(19) 0.5899(3) 0.0280(10) Uani 0.5 1 d D U P B -1
F4C F 0.3659(5) 0.4657(2) 0.4495(4) 0.0358(12) Uani 0.5 1 d D U P B -1
F5C F 0.4135(5) 0.5424(2) 0.5381(3) 0.0347(12) Uani 0.5 1 d D U P B -1
F6C F 0.5727(5) 0.4539(2) 0.4212(3) 0.0384(12) Uani 0.5 1 d D U P B -1
O1S O 0.4892(4) 0.50516(18) 0.0314(3) 0.0258(9) Uani 0.5 1 d D U P C -1
C1S C 0.5401(6) 0.4576(2) 0.0843(5) 0.0276(12) Uani 0.5 1 d D U P C -1
H1SA H 0.6336 0.4594 0.0888 0.033 Uiso 0.5 1 calc R U P C -1
H1SB H 0.5146 0.4257 0.0417 0.033 Uiso 0.5 1 calc R U P C -1
C2S C 0.4924(6) 0.4530(2) 0.1955(4) 0.0345(13) Uani 0.5 1 d D U P C -1
H2SA H 0.5225 0.4195 0.2283 0.052 Uiso 0.5 1 calc R U P C -1
H2SB H 0.3997 0.4533 0.1912 0.052 Uiso 0.5 1 calc R U P C -1
H2SC H 0.5237 0.4831 0.2394 0.052 Uiso 0.5 1 calc R U P C -1
C3S C 0.5292(6) 0.5102(3) -0.0765(4) 0.0285(14) Uani 0.5 1 d D U P C -1
H3SA H 0.5061 0.4776 -0.1177 0.034 Uiso 0.5 1 calc R U P C -1
H3SB H 0.6223 0.5141 -0.0751 0.034 Uiso 0.5 1 calc R U P C -1
C4S C 0.4670(7) 0.5588(3) -0.1320(5) 0.0387(16) Uani 0.5 1 d D U P C -1
H4SA H 0.4871 0.5592 -0.2080 0.058 Uiso 0.5 1 calc R U P C -1
H4SB H 0.4990 0.5915 -0.0969 0.058 Uiso 0.5 1 calc R U P C -1
H4SC H 0.3752 0.5568 -0.1265 0.058 Uiso 0.5 1 calc R U P C -1

loop_
_atom_site_aniso_label
_atom_site_aniso_U_11
_atom_site_aniso_U_22
_atom_site_aniso_U_33
_atom_site_aniso_U_23
_atom_site_aniso_U_13
_atom_site_aniso_U_12
Cu1 0.01846(14) 0.01387(13) 0.01236(13) 0.00130(10) -0.00126(10) 0.00069(11)
Na1 0.0201(5) 0.0181(4) 0.0153(4) 0.0003(3) 0.0035(4) 0.0035(4)
N1 0.0197(10) 0.0149(9) 0.0129(9) -0.0004(7) 0.0007(7) -0.0004(7)
N2 0.0176(10) 0.0151(9) 0.0150(9) 0.0014(7) -0.0001(8) 0.0007(7)
O1 0.0233(9) 0.0187(8) 0.0144(8) 0.0042(6) 0.0013(7) 0.0039(7)
O2 0.0167(8) 0.0196(8) 0.0144(8) 0.0006(6) 0.0021(6) -0.0018(6)
O3 0.0191(9) 0.0298(9) 0.0179(8) 0.0001(7) 0.0019(7) 0.0094(7)
O4 0.0295(10) 0.0222(8) 0.0207(9) -0.0002(7) 0.0079(7) 0.0022(7)
O5 0.0262(10) 0.0230(8) 0.0202(9) -0.0078(7) -0.0006(7) 0.0019(7)
O6 0.0147(8) 0.0157(7) 0.0192(8) -0.0005(6) -0.0010(6) 0.0024(6)
O7 0.0218(9) 0.0166(8) 0.0212(8) 0.0025(6) -0.0029(7) 0.0040(6)
C1 0.0213(12) 0.0188(11) 0.0104(10) 0.0000(8) 0.0023(9) -0.0005(9)
C2 0.0317(15) 0.0300(13) 0.0226(13) 0.0097(11) 0.0095(11) 0.0082(11)
C3 0.0205(12) 0.0144(10) 0.0125(10) -0.0012(8) -0.0024(9) -0.0024(8)
C4 0.0172(11) 0.0217(11) 0.0148(11) 0.0007(9) -0.0003(9) -0.0005(9)
C5 0.0194(12) 0.0359(14) 0.0184(12) 0.0075(10) -0.0010(10) -0.0116(11)
C6 0.0158(12) 0.0594(19) 0.0168(12) 0.0056(12) 0.0038(10) 0.0062(12)
C7 0.0314(15) 0.0256(12) 0.0282(14) 0.0071(11) 0.0140(11) 0.0156(11)
C8 0.0375(16) 0.0192(11) 0.0257(13) -0.0012(10) 0.0145(11) 0.0054(11)
C9 0.0456(17) 0.0255(13) 0.0173(12) -0.0086(10) 0.0007(11) 0.0044(12)
C10 0.0387(16) 0.0227(12) 0.0224(13) -0.0089(10) -0.0060(11) 0.0032(11)
C11 0.0197(13) 0.0239(12) 0.0331(14) -0.0076(11) -0.0038(11) 0.0032(10)
C12 0.0195(12) 0.0183(11) 0.0289(13) 0.0007(10) 0.0031(10) -0.0012(9)
C13 0.0155(11) 0.0173(11) 0.0154(11) -0.0010(8) -0.0014(9) 0.0038(8)
C14 0.0171(11) 0.0171(10) 0.0135(10) 0.0003(8) 0.0033(9) 0.0020(8)
C15 0.0370(16) 0.0171(11) 0.0297(14) 0.0020(10) -0.0094(12) -0.0031(10)
C16 0.0186(12) 0.0132(10) 0.0190(11) 0.0003(8) -0.0008(9) 0.0002(8)
C17 0.0278(14) 0.0347(14) 0.0247(13) -0.0026(11) 0.0044(11) -0.0119(11)
C18 0.0278(13) 0.0238(12) 0.0180(12) -0.0056(9) 0.0030(10) 0.0002(10)
C19 0.0247(14) 0.0239(12) 0.0318(14) 0.0011(11) 0.0049(11) -0.0044(10)
C20 0.0272(13) 0.0203(11) 0.0219(12) -0.0032(9) 0.0012(10) -0.0019(10)
P1A 0.0161(3) 0.0177(3) 0.0129(3) 0.0029(2) 0.0022(2) 0.0018(2)
F1A 0.0473(10) 0.0272(8) 0.0272(8) -0.0039(6) 0.0095(7) 0.0150(7)
F2A 0.0285(8) 0.0325(8) 0.0210(7) 0.0144(6) 0.0022(6) 0.0005(6)
F3A 0.0362(9) 0.0251(8) 0.0305(8) -0.0080(6) -0.0029(7) 0.0083(7)
F4A 0.0365(9) 0.0350(8) 0.0190(7) 0.0108(6) 0.0087(6) 0.0028(7)
F5A 0.0171(7) 0.0369(8) 0.0308(8) -0.0002(7) -0.0008(6) -0.0052(6)
F6A 0.0161(7) 0.0505(10) 0.0287(8) 0.0105(7) -0.0042(6) -0.0011(7)
P1B 0.0180(4) 0.0101(3) 0.0134(4) 0.0008(3) 0.0003(3) -0.0012(3)
F1B 0.0442(9) 0.0116(6) 0.0250(8) 0.0043(6) -0.0043(7) -0.0051(6)
F2B 0.0225(17) 0.0275(19) 0.055(3) 0.010(2) 0.0101(18) 0.0033(13)
F3B 0.063(3) 0.0241(16) 0.0124(16) 0.0003(13) -0.0047(18) -0.015(2)
F2B' 0.045(5) 0.037(5) 0.017(4) 0.014(4) -0.009(4) -0.024(5)
F3B' 0.045(5) 0.044(5) 0.027(4) 0.009(4) 0.023(4) 0.020(4)
F2B" 0.016(5) 0.020(5) 0.041(7) 0.007(6) -0.012(5) -0.001(4)
F3B" 0.047(7) 0.021(5) 0.020(5) -0.006(4) 0.015(5) 0.000(5)
P1C 0.0137(8) 0.0126(6) 0.0207(13) 0.0013(10) 0.0013(11) -0.0018(5)
F1C 0.024(2) 0.0315(19) 0.023(2) 0.0121(19) -0.002(2) -0.0010(14)
F2C 0.0231(19) 0.032(2) 0.035(3) 0.009(2) -0.0082(19) -0.0126(15)
F3C 0.029(2) 0.031(2) 0.024(2) 0.014(2) 0.001(2) -0.0001(15)
F4C 0.032(2) 0.028(2) 0.046(3) 0.008(2) -0.008(2) -0.0166(16)
F5C 0.041(2) 0.037(2) 0.026(3) -0.007(2) 0.001(2) 0.0216(17)
F6C 0.045(3) 0.037(2) 0.034(3) -0.008(2) 0.006(2) 0.0215(18)
O1S 0.023(2) 0.030(2) 0.025(3) -0.0047(19) 0.003(2) 0.0103(16)
C1S 0.018(3) 0.033(3) 0.031(3) -0.014(2) -0.009(3) 0.006(2)
C2S 0.035(3) 0.038(3) 0.030(3) -0.007(2) 0.005(3) -0.004(3)
C3S 0.024(3) 0.033(3) 0.029(4) -0.009(2) 0.003(3) -0.002(2)
C4S 0.032(3) 0.060(5) 0.024(4) 0.001(3) -0.002(3) 0.006(3)

loop_
_atom_type_symbol
_atom_type_description
_atom_type_scat_dispersion_real
_atom_type_scat_dispersion_imag
_atom_type_scat_source
C C 0.0033 0.0016 'International Tables Vol C Tables 4.2.6.8 and 6.1.1.4'
H H 0.0000 0.0000 'International Tables Vol C Tables 4.2.6.8 and 6.1.1.4'
Cl Cl 0.1484 0.1585 'International Tables Vol C Tables 4.2.6.8 and 6.1.1.4'
N N 0.0061 0.0033 'International Tables Vol C Tables 4.2.6.8 and 6.1.1.4'
O O 0.0106 0.0060 'International Tables Vol C Tables 4.2.6.8 and 6.1.1.4'
F F 0.0171 0.0103 'International Tables Vol C Tables 4.2.6.8 and 6.1.1.4'
Na Na 0.0362 0.0249 'International Tables Vol C Tables 4.2.6.8 and 6.1.1.4'
Cu Cu 0.3201 1.2651 'International Tables Vol C Tables 4.2.6.8 and 6.1.1.4'
P P 0.1023 0.0942 'International Tables Vol C Tables 4.2.6.8 and 6.1.1.4'

loop_
_geom_angle_atom_site_label_1
_geom_angle_atom_site_label_2
_geom_angle_atom_site_label_3
_geom_angle
_geom_angle_site_symmetry_1
_geom_angle_site_symmetry_3
_geom_angle_publ_flag
N1 Cu1 N2 172.19(8) . . ?
N1 Cu1 Na1 97.00(6) . . ?
N2 Cu1 Na1 90.48(6) . . ?
F1B Na1 F2A 157.55(7) . . ?
F1B Na1 O5 94.25(7) . . ?
F2A Na1 O5 97.75(7) . . ?
F1B Na1 O3 97.59(7) . . ?
F2A Na1 O3 87.25(6) . . ?
O5 Na1 O3 134.94(7) . . ?
F1B Na1 O4 95.04(6) . . ?
F2A Na1 O4 107.09(6) . . ?
O5 Na1 O4 67.13(6) . . ?
O3 Na1 O4 68.61(6) . . ?
F1B Na1 O6 87.33(6) . . ?
F2A Na1 O6 80.56(6) . . ?
O5 Na1 O6 65.49(6) . . ?
O3 Na1 O6 157.94(7) . . ?
O4 Na1 O6 132.61(7) . . ?
F1B Na1 O2 73.14(5) . . ?
F2A Na1 O2 88.77(6) . . ?
O5 Na1 O2 156.59(6) . . ?
O3 Na1 O2 67.52(6) . . ?
O4 Na1 O2 132.24(6) . . ?
O6 Na1 O2 93.74(5) . . ?
F1B Na1 Cu1 76.15(4) . . ?
F2A Na1 Cu1 81.82(4) . . ?
O5 Na1 Cu1 111.25(5) . . ?
O3 Na1 Cu1 113.78(5) . . ?
O4 Na1 Cu1 171.01(5) . . ?
O6 Na1 Cu1 46.48(4) . . ?
O2 Na1 Cu1 47.27(4) . . ?
C3 N1 C1 107.93(18) . . ?
C3 N1 Cu1 125.32(16) . . ?
C1 N1 Cu1 126.49(15) . . ?
C14 N2 C16 108.32(18) . . ?
C14 N2 Cu1 126.84(16) . . ?
C16 N2 Cu1 124.60(15) . . ?
C3 O1 C2 105.99(18) . . ?
C4 O2 C5 112.06(18) . . ?
C4 O2 Na1 125.83(13) . . ?
C5 O2 Na1 96.24(12) . . ?
C6 O3 C7 113.86(19) . . ?
C6 O3 Na1 121.14(14) . . ?
C7 O3 Na1 114.45(15) . . ?
C9 O4 C8 113.64(19) . . ?
C9 O4 Na1 107.77(14) . . ?
C8 O4 Na1 111.95(14) . . ?
C11 O5 C10 113.25(19) . . ?
C11 O5 Na1 123.47(14) . . ?
C10 O5 Na1 120.48(15) . . ?
C13 O6 C12 112.86(17) . . ?
C13 O6 Na1 118.35(13) . . ?
C12 O6 Na1 101.31(13) . . ?
C14 O7 C15 105.59(17) . . ?
N1 C1 C17 109.61(18) . . ?
N1 C1 C18 108.63(18) . . ?
C17 C1 C18 111.7(2) . . ?
N1 C1 C2 101.53(18) . . ?
C17 C1 C2 112.5(2) . . ?
C18 C1 C2 112.2(2) . . ?
O1 C2 C1 105.61(18) . . ?
N1 C3 O1 118.5(2) . . ?
N1 C3 C4 127.4(2) . . ?
O1 C3 C4 114.10(19) . . ?
O2 C4 C3 109.79(18) . . ?
O2 C5 C6 112.2(2) . . ?
O3 C6 C5 108.2(2) . . ?
O3 C7 C8 107.57(19) . . ?
O4 C8 C7 107.8(2) . . ?
O4 C9 C10 107.9(2) . . ?
O5 C10 C9 106.9(2) . . ?
O5 C11 C12 107.6(2) . . ?
O6 C12 C11 111.9(2) . . ?
O6 C13 C14 107.57(17) . . ?
N2 C14 O7 118.7(2) . . ?
N2 C14 C13 126.2(2) . . ?
O7 C14 C13 115.13(19) . . ?
O7 C15 C16 105.63(18) . . ?
N2 C16 C19 109.07(18) . . ?
N2 C16 C20 108.89(19) . . ?
C19 C16 C20 111.5(2) . . ?
N2 C16 C15 101.71(18) . . ?
C19 C16 C15 112.8(2) . . ?
C20 C16 C15 112.3(2) . . ?
F5A P1A F6A 178.73(9) . . ?
F5A P1A F3A 89.98(8) . . ?
F6A P1A F3A 90.05(9) . . ?
F5A P1A F1A 90.14(9) . . ?
F6A P1A F1A 89.82(9) . . ?
F3A P1A F1A 179.57(10) . . ?
F5A P1A F4A 90.97(8) . . ?
F6A P1A F4A 90.30(8) . . ?
F3A P1A F4A 90.36(8) . . ?
F1A P1A F4A 90.06(8) . . ?
F5A P1A F2A 89.41(8) . . ?
F6A P1A F2A 89.32(8) . . ?
F3A P1A F2A 89.92(8) . . ?
F1A P1A F2A 89.66(8) . . ?
F4A P1A F2A 179.53(9) . . ?
P1A F2A Na1 147.66(9) . . ?
F2B' P1B F2B' 180.0 . 3_656 ?
F2B P1B F2B 180.0 . 3_656 ?
F2B P1B F3B 90.4(2) . . ?
F2B P1B F3B 89.6(2) 3_656 . ?
F2B P1B F3B 89.6(2) . 3_656 ?
F2B P1B F3B 90.4(2) 3_656 3_656 ?
F3B P1B F3B 180.0 . 3_656 ?
F2B' P1B F3B' 89.6(3) . 3_656 ?
F2B' P1B F3B' 90.4(3) 3_656 3_656 ?
F2B' P1B F3B' 90.4(3) . . ?
F2B' P1B F3B' 89.6(3) 3_656 . ?
F3B' P1B F3B' 180.0 3_656 . ?
F2B" P1B F2B" 180.0 . 3_656 ?
F2B" P1B F3B" 89.4(5) . . ?
F2B" P1B F3B" 90.6(5) 3_656 . ?
F2B" P1B F3B" 90.6(5) . 3_656 ?
F2B" P1B F3B" 89.4(5) 3_656 3_656 ?
F3B" P1B F3B" 180.0 . 3_656 ?
P1B F1B Na1 145.05(9) . . ?
F5C P1C F4C 90.5(3) . . ?
F5C P1C F6C 179.3(4) . . ?
F4C P1C F6C 90.2(3) . . ?
F5C P1C F3C 90.4(3) . . ?
F4C P1C F3C 90.7(3) . . ?
F6C P1C F3C 89.6(3) . . ?
F5C P1C F1C 89.8(3) . . ?
F4C P1C F1C 89.1(3) . . ?
F6C P1C F1C 90.1(3) . . ?
F3C P1C F1C 179.7(3) . . ?
F5C P1C F2C 90.1(3) . . ?
F4C P1C F2C 179.1(3) . . ?
F6C P1C F2C 89.2(3) . . ?
F3C P1C F2C 89.9(2) . . ?
F1C P1C F2C 90.3(2) . . ?
C3S O1S C1S 112.1(4) . . ?
O1S C1S C2S 110.3(4) . . ?
O1S C3S C4S 110.5(4) . . ?

loop_
_geom_bond_atom_site_label_1
_geom_bond_atom_site_label_2
_geom_bond_distance
_geom_bond_site_symmetry_2
_geom_bond_publ_flag
Cu1 N1 1.8674(18) . ?
Cu1 N2 1.8764(18) . ?
Cu1 Na1 3.5807(9) . ?
Na1 F1B 2.2828(16) . ?
Na1 F2A 2.3198(16) . ?
Na1 O5 2.3464(19) . ?
Na1 O3 2.3567(19) . ?
Na1 O4 2.4798(19) . ?
Na1 O6 2.6020(18) . ?
Na1 O2 2.7857(18) . ?
N1 C3 1.272(3) . ?
N1 C1 1.498(3) . ?
N2 C14 1.268(3) . ?
N2 C16 1.491(3) . ?
O1 C3 1.332(3) . ?
O1 C2 1.448(3) . ?
O2 C4 1.423(3) . ?
O2 C5 1.434(3) . ?
O3 C6 1.416(3) . ?
O3 C7 1.435(3) . ?
O4 C9 1.416(3) . ?
O4 C8 1.421(3) . ?
O5 C11 1.416(3) . ?
O5 C10 1.428(3) . ?
O6 C13 1.424(3) . ?
O6 C12 1.437(3) . ?
O7 C14 1.332(3) . ?
O7 C15 1.458(3) . ?
C1 C17 1.513(3) . ?
C1 C18 1.524(3) . ?
C1 C2 1.543(3) . ?
C3 C4 1.491(3) . ?
C5 C6 1.505(4) . ?
C7 C8 1.489(4) . ?
C9 C10 1.498(4) . ?
C11 C12 1.510(3) . ?
C13 C14 1.495(3) . ?
C15 C16 1.540(3) . ?
C16 C19 1.513(3) . ?
C16 C20 1.523(3) . ?
P1A F5A 1.5907(15) . ?
P1A F6A 1.5922(15) . ?
P1A F3A 1.5929(15) . ?
P1A F1A 1.5942(15) . ?
P1A F4A 1.5982(14) . ?
P1A F2A 1.6209(14) . ?
P1B F2B' 1.570(6) . ?
P1B F2B' 1.570(6) 3_656 ?
P1B F2B 1.580(4) . ?
P1B F2B 1.580(4) 3_656 ?
P1B F3B 1.590(4) . ?
P1B F3B 1.590(4) 3_656 ?
P1B F3B' 1.593(6) 3_656 ?
P1B F3B' 1.593(6) . ?
P1B F2B" 1.597(7) . ?
P1B F2B" 1.597(7) 3_656 ?
P1B F3B" 1.608(8) . ?
P1B F3B" 1.608(8) 3_656 ?
P1C F5C 1.591(4) . ?
P1C F4C 1.591(4) . ?
P1C F6C 1.593(4) . ?
P1C F3C 1.598(3) . ?
P1C F1C 1.603(3) . ?
P1C F2C 1.610(3) . ?
O1S C3S 1.434(6) . ?
O1S C1S 1.452(6) . ?
C1S C2S 1.501(6) . ?
C3S C4S 1.532(7) . ?

loop_
_geom_torsion_atom_site_label_1
_geom_torsion_atom_site_label_2
_geom_torsion_atom_site_label_3
_geom_torsion_atom_site_label_4
_geom_torsion
_geom_torsion_site_symmetry_1
_geom_torsion_site_symmetry_2
_geom_torsion_site_symmetry_3
_geom_torsion_site_symmetry_4
_geom_torsion_publ_flag
Na1 Cu1 N1 C3 53.02(19) . . . . ?
Na1 Cu1 N1 C1 -133.50(17) . . . . ?
Na1 Cu1 N2 C14 52.6(2) . . . . ?
Na1 Cu1 N2 C16 -133.78(17) . . . . ?
C3 N1 C1 C17 -123.6(2) . . . . ?
Cu1 N1 C1 C17 62.0(2) . . . . ?
C3 N1 C1 C18 114.1(2) . . . . ?
Cu1 N1 C1 C18 -60.3(2) . . . . ?
C3 N1 C1 C2 -4.4(2) . . . . ?
Cu1 N1 C1 C2 -178.78(16) . . . . ?
C3 O1 C2 C1 -6.3(2) . . . . ?
N1 C1 C2 O1 6.4(2) . . . . ?
C17 C1 C2 O1 123.5(2) . . . . ?
C18 C1 C2 O1 -109.5(2) . . . . ?
C1 N1 C3 O1 0.6(3) . . . . ?
Cu1 N1 C3 O1 175.04(15) . . . . ?
C1 N1 C3 C4 -178.8(2) . . . . ?
Cu1 N1 C3 C4 -4.3(3) . . . . ?
C2 O1 C3 N1 3.9(3) . . . . ?
C2 O1 C3 C4 -176.7(2) . . . . ?
C5 O2 C4 C3 165.20(19) . . . . ?
Na1 O2 C4 C3 -78.9(2) . . . . ?
N1 C3 C4 O2 -7.6(3) . . . . ?
O1 C3 C4 O2 173.00(18) . . . . ?
C4 O2 C5 C6 73.3(2) . . . . ?
Na1 O2 C5 C6 -59.52(19) . . . . ?
C7 O3 C6 C5 -171.2(2) . . . . ?
Na1 O3 C6 C5 -28.5(3) . . . . ?
O2 C5 C6 O3 65.6(3) . . . . ?
C6 O3 C7 C8 -165.7(2) . . . . ?
Na1 O3 C7 C8 49.0(2) . . . . ?
C9 O4 C8 C7 165.7(2) . . . . ?
Na1 O4 C8 C7 43.3(2) . . . . ?
O3 C7 C8 O4 -60.6(2) . . . . ?
C8 O4 C9 C10 177.66(19) . . . . ?
Na1 O4 C9 C10 -57.7(2) . . . . ?
C11 O5 C10 C9 171.7(2) . . . . ?
Na1 O5 C10 C9 -26.6(3) . . . . ?
O4 C9 C10 O5 55.8(3) . . . . ?
C10 O5 C11 C12 158.0(2) . . . . ?
Na1 O5 C11 C12 -3.0(3) . . . . ?
C13 O6 C12 C11 67.8(2) . . . . ?
Na1 O6 C12 C11 -59.8(2) . . . . ?
O5 C11 C12 O6 45.8(3) . . . . ?
C12 O6 C13 C14 155.60(18) . . . . ?
Na1 O6 C13 C14 -86.40(18) . . . . ?
C16 N2 C14 O7 -2.1(3) . . . . ?
Cu1 N2 C14 O7 172.40(15) . . . . ?
C16 N2 C14 C13 178.3(2) . . . . ?
Cu1 N2 C14 C13 -7.3(3) . . . . ?
C15 O7 C14 N2 1.0(3) . . . . ?
C15 O7 C14 C13 -179.3(2) . . . . ?
O6 C13 C14 N2 -4.1(3) . . . . ?
O6 C13 C14 O7 176.23(18) . . . . ?
C14 O7 C15 C16 0.5(3) . . . . ?
C14 N2 C16 C19 -117.3(2) . . . . ?
Cu1 N2 C16 C19 68.1(2) . . . . ?
C14 N2 C16 C20 120.8(2) . . . . ?
Cu1 N2 C16 C20 -53.8(2) . . . . ?
C14 N2 C16 C15 2.1(2) . . . . ?
Cu1 N2 C16 C15 -172.52(16) . . . . ?
O7 C15 C16 N2 -1.5(2) . . . . ?
O7 C15 C16 C19 115.2(2) . . . . ?
O7 C15 C16 C20 -117.8(2) . . . . ?
F5A P1A F2A Na1 -98.76(17) . . . . ?
F6A P1A F2A Na1 81.26(18) . . . . ?
F3A P1A F2A Na1 -8.79(18) . . . . ?
F1A P1A F2A Na1 171.09(17) . . . . ?
F2B' P1B F1B Na1 140.3(4) . . . . ?
F2B' P1B F1B Na1 -39.7(4) 3_656 . . . ?
F2B P1B F1B Na1 -105.1(2) . . . . ?
F2B P1B F1B Na1 74.9(2) 3_656 . . . ?
F3B P1B F1B Na1 164.5(2) . . . . ?
F3B P1B F1B Na1 -15.5(2) 3_656 . . . ?
F3B' P1B F1B Na1 50.7(4) 3_656 . . . ?
F3B' P1B F1B Na1 -129.3(4) . . . . ?
F2B" P1B F1B Na1 -62.5(6) . . . . ?
F2B" P1B F1B Na1 117.5(6) 3_656 . . . ?
F3B" P1B F1B Na1 -152.0(6) . . . . ?
F3B" P1B F1B Na1 28.0(6) 3_656 . . . ?
C3S O1S C1S C2S -178.1(5) . . . . ?
C1S O1S C3S C4S 176.4(6) . . . . ?
